data_2219121
loop_
_publ_author_name
'Zhang, Chao-Hua'
'Hong, Peng-Zhi'
'Song, Wen-Dong'

_publ_section_title
<i>catena</i>-Poly[[hexakis(\m-4-methylbenzoato)-\k^2^<i>O</i>,<i>O</i>';\k^15^<i>O</i>,<i>O</i>':<i>O</i>-trieuropium(III)]-tris(\m-4-methylbenzoato)-\k^2^<i>O</i>,<i>O</i>';\k^6^<i>O</i>,<i>O</i>':<i>O</i>]
_journal_coeditor_code NG2476
_journal_issue 8
_journal_name_full 'Acta Crystallographica Section E'
_journal_page_first m1059
_journal_paper_doi 10.1107/S1600536808022836
_journal_volume 64
_journal_year 2008
_chemical_formula_iupac '[Eu3 (C8 H7 O2)9]'
_chemical_formula_moiety 'C72 H63 Eu3 O18'
_chemical_formula_sum 'C72 H63 Eu3 O18'
_chemical_formula_weight 1672.10
_chemical_name_systematic
;
<i>catena</i>-Poly[[hexakis(\m-4-methylbenzoato)-
\k^2^<i>O</i>,<i>O</i>';\k^15^<i>O</i>,<i>O</i>':<i>O</i>-trieuropium(III)]-
tris(\m-4-methylbenzoato)-
\k^2^<i>O</i>,<i>O</i>';\k^6^<i>O</i>,<i>O</i>':<i>O</i>]
;
_space_group_IT_number 14
_symmetry_cell_setting monoclinic
_symmetry_space_group_name_Hall '-P 2yn'
_symmetry_space_group_name_H-M 'P 1 21/n 1'
_atom_sites_solution_hydrogens geom
_atom_sites_solution_primary direct
_atom_sites_solution_secondary difmap
_audit_creation_method SHELXL-97
_cell_angle_alpha 90.00
_cell_angle_beta 96.490(2)
_cell_angle_gamma 90.00
_cell_formula_units_Z 4
_cell_length_a 13.8417(4)
_cell_length_b 22.4998(7)
_cell_length_c 21.8170(7)
_cell_measurement_reflns_used 9100
_cell_measurement_temperature 296(2)
_cell_measurement_theta_max 28.00
_cell_measurement_theta_min 1.36
_cell_volume 6751.0(4)
_computing_cell_refinement 'SAINT (Bruker, 2004)'
_computing_data_collection 'APEX2 (Bruker, 2004)'
_computing_data_reduction 'SAINT (Bruker, 2004)'
_computing_molecular_graphics 'SHELXTL (Sheldrick, 2008)'
_computing_publication_material 'SHELXTL (Sheldrick, 2008)'
_computing_structure_refinement 'SHELXL97 (Sheldrick, 2008)'
_computing_structure_solution 'SHELXS97 (Sheldrick, 2008)'
_diffrn_ambient_temperature 296(2)
_diffrn_measured_fraction_theta_full 1.000
_diffrn_measured_fraction_theta_max 1.000
_diffrn_measurement_device_type 'Bruker APEXII area-detector'
_diffrn_measurement_method '\f and \w'
_diffrn_radiation_monochromator graphite
_diffrn_radiation_source 'fine-focus sealed tube'
_diffrn_radiation_type MoK\a
_diffrn_radiation_wavelength 0.71073
_diffrn_reflns_av_R_equivalents 0.0730
_diffrn_reflns_av_sigmaI/netI 0.0600
_diffrn_reflns_limit_h_max 17
_diffrn_reflns_limit_h_min -17
_diffrn_reflns_limit_k_max 29
_diffrn_reflns_limit_k_min -29
_diffrn_reflns_limit_l_max 26
_diffrn_reflns_limit_l_min -28
_diffrn_reflns_number 67521
_diffrn_reflns_theta_full 27.50
_diffrn_reflns_theta_max 27.50
_diffrn_reflns_theta_min 1.30
_diffrn_standards_number 0
_exptl_absorpt_coefficient_mu 2.823
_exptl_absorpt_correction_T_max 0.6021
_exptl_absorpt_correction_T_min 0.5387
_exptl_absorpt_correction_type multi-scan
_exptl_absorpt_process_details '(SADABS; Sheldrick, 1996)'
_exptl_crystal_colour colorless
_exptl_crystal_density_diffrn 1.645
_exptl_crystal_density_method 'not measured'
_exptl_crystal_description block
_exptl_crystal_F_000 3312
_exptl_crystal_size_max 0.25
_exptl_crystal_size_mid 0.21
_exptl_crystal_size_min 0.20
_refine_diff_density_max 0.787
_refine_diff_density_min -1.644
_refine_ls_extinction_method none
_refine_ls_goodness_of_fit_ref 1.057
_refine_ls_hydrogen_treatment constr
_refine_ls_matrix_type full
_refine_ls_number_parameters 847
_refine_ls_number_reflns 15508
_refine_ls_number_restraints 0
_refine_ls_restrained_S_all 1.057
_refine_ls_R_factor_all 0.0635
_refine_ls_R_factor_gt 0.0420
_refine_ls_shift/su_max 0.002
_refine_ls_shift/su_mean 0.000
_refine_ls_structure_factor_coef Fsqd
_refine_ls_weighting_details 'calc w=1/[\s^2^(Fo^2^)+(0.0443P)^2^+4.4935P] where P=(Fo^2^+2Fc^2^)/3'
_refine_ls_weighting_scheme calc
_refine_ls_wR_factor_gt 0.0961
_refine_ls_wR_factor_ref 0.1079
_reflns_number_gt 11353
_reflns_number_total 15508
_reflns_threshold_expression I>2\s(I)
_cod_data_source_file ng2476.cif
_cod_data_source_block I
_cod_original_sg_symbol_H-M 'P 21/n'
_cod_database_code 2219121
_cod_database_fobs_code 2219121

loop_
_symmetry_equiv_pos_as_xyz
'x, y, z'
'-x+1/2, y+1/2, -z+1/2'
'-x, -y, -z'
'x-1/2, -y-1/2, z-1/2'

loop_
_atom_site_type_symbol
_atom_site_label
_atom_site_fract_x
_atom_site_fract_y
_atom_site_fract_z
_atom_site_U_iso_or_equiv
_atom_site_adp_type
_atom_site_calc_flag
_atom_site_refinement_flags
_atom_site_occupancy
Eu Eu1 0.204866(18) 0.640991(10) 0.239152(11) 0.03031(7) Uani d . 1
Eu Eu2 0.247652(17) 0.477164(10) 0.251356(11) 0.02904(7) Uani d . 1
Eu Eu3 0.282169(18) 0.806685(10) 0.279298(11) 0.03000(7) Uani d . 1
C C1 0.0871(4) 0.5670(2) 0.1535(2) 0.0349(11) Uani d . 1
C C2 0.0180(4) 0.5315(2) 0.1117(2) 0.0373(12) Uani d . 1
C C3 -0.0730(4) 0.5541(3) 0.0921(3) 0.0492(14) Uani d . 1
H H3 -0.0890 0.5924 0.1037 0.059 Uiso calc R 1
C C4 -0.1403(4) 0.5209(3) 0.0556(3) 0.0536(15) Uani d . 1
H H4 -0.2014 0.5367 0.0431 0.064 Uiso calc R 1
C C5 -0.1178(5) 0.4643(3) 0.0374(3) 0.0501(15) Uani d . 1
C C6 -0.0265(5) 0.4420(2) 0.0558(3) 0.0514(15) Uani d . 1
H H6 -0.0105 0.4041 0.0433 0.062 Uiso calc R 1
C C7 0.3894(7) 0.3672(4) -0.1070(3) 0.086(2) Uani d . 1
H H7A 0.4113 0.3268 -0.1086 0.129 Uiso calc R 1
H H7B 0.4393 0.3935 -0.1181 0.129 Uiso calc R 1
H H7C 0.3317 0.3724 -0.1353 0.129 Uiso calc R 1
C C8 -0.1926(5) 0.4269(3) -0.0015(3) 0.074(2) Uani d . 1
H H8A -0.2337 0.4074 0.0248 0.111 Uiso calc R 1
H H8B -0.1600 0.3977 -0.0238 0.111 Uiso calc R 1
H H8C -0.2313 0.4521 -0.0301 0.111 Uiso calc R 1
C C9 0.0347(4) 0.3962(3) 0.2248(3) 0.0440(13) Uani d . 1
C C10 -0.0702(4) 0.4102(2) 0.2115(2) 0.0382(12) Uani d . 1
C C11 -0.1052(5) 0.4660(3) 0.2248(3) 0.0521(15) Uani d . 1
H H11 -0.0646 0.4943 0.2452 0.063 Uiso calc R 1
C C12 -0.2030(5) 0.4784(3) 0.2066(3) 0.0656(19) Uani d . 1
H H12 -0.2273 0.5154 0.2159 0.079 Uiso calc R 1
C C13 -0.2285(4) 0.3826(3) 0.1648(3) 0.0613(17) Uani d . 1
H H13 -0.2699 0.3541 0.1455 0.074 Uiso calc R 1
C C14 -0.1325(4) 0.3685(3) 0.1820(3) 0.0477(14) Uani d . 1
H H14 -0.1095 0.3308 0.1739 0.057 Uiso calc R 1
C C15 -0.2642(4) 0.4382(3) 0.1756(3) 0.0598(17) Uani d . 1
C C16 -0.0177(4) 0.7830(2) 0.2281(2) 0.0395(12) Uani d . 1
C C17 -0.0661(5) 0.8349(3) 0.2367(3) 0.0678(19) Uani d . 1
H H17 -0.0365 0.8639 0.2627 0.081 Uiso calc R 1
C C18 -0.1579(6) 0.8445(4) 0.2074(4) 0.078(2) Uani d . 1
H H18 -0.1894 0.8801 0.2134 0.094 Uiso calc R 1
C C19 -0.0620(4) 0.7407(3) 0.1889(3) 0.0547(16) Uani d . 1
H H19 -0.0294 0.7058 0.1815 0.066 Uiso calc R 1
C C20 -0.1542(5) 0.7502(4) 0.1608(3) 0.072(2) Uani d . 1
H H20 -0.1842 0.7208 0.1354 0.087 Uiso calc R 1
C C21 0.0982(4) 0.5835(2) 0.3264(2) 0.0373(11) Uani d . 1
C C22 0.0341(4) 0.5525(2) 0.3654(2) 0.0370(11) Uani d . 1
C C23 0.0410(5) 0.4923(3) 0.3761(3) 0.0486(14) Uani d . 1
H H23 0.0889 0.4705 0.3595 0.058 Uiso calc R 1
C C24 -0.0221(5) 0.4639(3) 0.4108(3) 0.0588(17) Uani d . 1
H H24 -0.0169 0.4231 0.4172 0.071 Uiso calc R 1
C C25 -0.0932(5) 0.4955(3) 0.4364(3) 0.0547(16) Uani d . 1
C C26 -0.0985(5) 0.5558(3) 0.4267(3) 0.0682(19) Uani d . 1
H H26 -0.1455 0.5777 0.4440 0.082 Uiso calc R 1
C C27 -0.0362(4) 0.5844(3) 0.3921(3) 0.0573(16) Uani d . 1
H H27 -0.0409 0.6253 0.3865 0.069 Uiso calc R 1
C C28 -0.1626(5) 0.4640(4) 0.4741(3) 0.079(2) Uani d . 1
H H28A -0.1904 0.4922 0.5001 0.119 Uiso calc R 1
H H28B -0.1281 0.4341 0.4991 0.119 Uiso calc R 1
H H28C -0.2135 0.4456 0.4469 0.119 Uiso calc R 1
C C29 0.3319(4) 0.7273(3) 0.1543(2) 0.0426(13) Uani d . 1
C C30 0.3748(4) 0.7327(2) 0.0949(2) 0.0359(11) Uani d . 1
C C31 0.4263(5) 0.7827(3) 0.0815(3) 0.0541(15) Uani d . 1
H H31 0.4338 0.8140 0.1095 0.065 Uiso calc R 1
C C32 0.4671(5) 0.7866(3) 0.0263(3) 0.0694(19) Uani d . 1
H H32 0.5011 0.8207 0.0176 0.083 Uiso calc R 1
C C33 0.4578(5) 0.7410(3) -0.0155(3) 0.0600(17) Uani d . 1
C C34 0.4053(5) 0.6922(3) -0.0018(3) 0.0654(19) Uani d . 1
H H34 0.3970 0.6612 -0.0302 0.079 Uiso calc R 1
C C35 0.3646(4) 0.6876(3) 0.0525(3) 0.0557(16) Uani d . 1
H H35 0.3298 0.6536 0.0605 0.067 Uiso calc R 1
C C36 0.3956(4) 0.4401(3) 0.0509(3) 0.0510(15) Uani d . 1
H H36 0.4295 0.4706 0.0726 0.061 Uiso calc R 1
C C37 0.3671(5) 0.3816(3) -0.0418(3) 0.0576(16) Uani d . 1
C C38 0.4155(5) 0.4259(3) -0.0085(3) 0.0620(17) Uani d . 1
H H38 0.4630 0.4473 -0.0259 0.074 Uiso calc R 1
C C39 0.3260(4) 0.4090(2) 0.0775(2) 0.0389(12) Uani d . 1
C C40 0.3049(4) 0.4258(2) 0.1406(2) 0.0359(11) Uani d . 1
C C41 0.2774(5) 0.3635(3) 0.0448(2) 0.0492(14) Uani d . 1
H H41 0.2304 0.3417 0.0622 0.059 Uiso calc R 1
C C42 0.2991(6) 0.3506(3) -0.0142(3) 0.0641(19) Uani d . 1
H H42 0.2662 0.3196 -0.0358 0.077 Uiso calc R 1
C C43 0.5085(4) 0.5867(2) 0.2799(2) 0.0352(11) Uani d . 1
C C44 0.5100(4) 0.6460(2) 0.2636(3) 0.0455(13) Uani d . 1
H H44 0.4524 0.6643 0.2475 0.055 Uiso calc R 1
C C45 0.5941(4) 0.6785(3) 0.2707(3) 0.0545(16) Uani d . 1
H H45 0.5927 0.7183 0.2592 0.065 Uiso calc R 1
C C46 0.6804(5) 0.6534(3) 0.2945(3) 0.0577(17) Uani d . 1
C C47 0.6805(4) 0.5936(3) 0.3102(3) 0.0645(18) Uani d . 1
H H47 0.7385 0.5757 0.3262 0.077 Uiso calc R 1
C C48 0.5969(4) 0.5606(3) 0.3028(3) 0.0507(15) Uani d . 1
H H48 0.5989 0.5205 0.3131 0.061 Uiso calc R 1
C C49 0.0825(4) 0.7758(2) 0.2578(2) 0.0352(11) Uani d . 1
C C50 0.3291(4) 0.7149(2) 0.3703(2) 0.0322(10) Uani d . 1
C C51 0.3793(5) 0.6917(3) 0.4805(3) 0.0536(16) Uani d . 1
H H51 0.3812 0.7323 0.4886 0.064 Uiso calc R 1
C C52 0.3513(4) 0.6720(2) 0.4208(2) 0.0358(11) Uani d . 1
C C53 0.4184(4) 0.5513(2) 0.2748(2) 0.0347(11) Uani d . 1
C C54 0.4040(5) 0.6525(3) 0.5276(3) 0.0556(16) Uani d . 1
H H54 0.4216 0.6670 0.5672 0.067 Uiso calc R 1
C C55 0.4032(4) 0.5920(3) 0.5173(3) 0.0455(14) Uani d . 1
C C56 0.3745(4) 0.5723(2) 0.4583(3) 0.0500(14) Uani d . 1
H H56 0.3728 0.5317 0.4503 0.060 Uiso calc R 1
C C57 0.3482(4) 0.6113(2) 0.4109(3) 0.0460(13) Uani d . 1
H H57 0.3281 0.5967 0.3716 0.055 Uiso calc R 1
C C58 0.2101(3) 0.8950(2) 0.1485(2) 0.0334(11) Uani d . 1
C C59 0.1816(4) 0.8574(2) 0.0935(2) 0.0362(11) Uani d . 1
C C60 0.0417(4) 0.4747(2) 0.0924(2) 0.0406(12) Uani d . 1
H H60 0.1032 0.4590 0.1042 0.049 Uiso calc R 1
C C61 0.7732(5) 0.6895(4) 0.3054(4) 0.095(3) Uani d . 1
H H61A 0.8253 0.6682 0.2899 0.142 Uiso calc R 1
H H61B 0.7888 0.6964 0.3488 0.142 Uiso calc R 1
H H61C 0.7642 0.7269 0.2844 0.142 Uiso calc R 1
C C62 0.4348(5) 0.5500(3) 0.5699(3) 0.071(2) Uani d . 1
H H62A 0.5042 0.5517 0.5793 0.106 Uiso calc R 1
H H62B 0.4157 0.5102 0.5582 0.106 Uiso calc R 1
H H62C 0.4046 0.5614 0.6056 0.106 Uiso calc R 1
C C63 0.1914(5) 0.8789(3) 0.0356(3) 0.0554(16) Uani d . 1
H H63 0.2149 0.9172 0.0310 0.066 Uiso calc R 1
C C64 0.1458(4) 0.8007(2) 0.0991(2) 0.0381(12) Uani d . 1
H H64 0.1378 0.7857 0.1379 0.046 Uiso calc R 1
C C65 0.1218(4) 0.7659(3) 0.0473(3) 0.0513(15) Uani d . 1
H H65 0.0969 0.7279 0.0517 0.062 Uiso calc R 1
C C66 0.1344(5) 0.7869(3) -0.0104(3) 0.0521(15) Uani d . 1
C C67 0.1667(6) 0.8441(3) -0.0159(3) 0.0665(19) Uani d . 1
H H67 0.1721 0.8597 -0.0549 0.080 Uiso calc R 1
C C68 -0.2037(5) 0.8020(4) 0.1691(4) 0.075(2) Uani d . 1
C C69 -0.3064(6) 0.8120(4) 0.1374(5) 0.112(3) Uani d . 1
H H69A -0.3066 0.8078 0.0936 0.168 Uiso calc R 1
H H69B -0.3277 0.8512 0.1467 0.168 Uiso calc R 1
H H69C -0.3496 0.7832 0.1521 0.168 Uiso calc R 1
C C70 -0.3693(5) 0.4546(4) 0.1534(4) 0.101(3) Uani d . 1
H H70A -0.4004 0.4697 0.1873 0.152 Uiso calc R 1
H H70B -0.4034 0.4199 0.1368 0.152 Uiso calc R 1
H H70C -0.3704 0.4845 0.1219 0.152 Uiso calc R 1
C C71 0.5037(7) 0.7442(4) -0.0751(3) 0.096(3) Uani d . 1
H H71A 0.5535 0.7741 -0.0716 0.144 Uiso calc R 1
H H71B 0.4549 0.7541 -0.1084 0.144 Uiso calc R 1
H H71C 0.5318 0.7063 -0.0831 0.144 Uiso calc R 1
C C72 0.1107(6) 0.7477(3) -0.0677(3) 0.080(2) Uani d . 1
H H72A 0.1645 0.7218 -0.0721 0.120 Uiso calc R 1
H H72B 0.0988 0.7724 -0.1036 0.120 Uiso calc R 1
H H72C 0.0538 0.7244 -0.0632 0.120 Uiso calc R 1
O O1 0.3381(3) 0.76936(15) 0.37999(17) 0.0552(11) Uani d . 1
O O2 0.3002(3) 0.69761(14) 0.31548(15) 0.0371(8) Uani d . 1
O O3 0.2092(2) 0.87436(14) 0.20319(14) 0.0344(8) Uani d . 1
O O4 0.2347(3) 0.94765(15) 0.14131(16) 0.0436(9) Uani d . 1
O O5 0.1154(3) 0.80769(16) 0.30228(17) 0.0436(9) Uani d . 1
O O6 0.1398(2) 0.73859(13) 0.23484(15) 0.0326(7) Uani d . 1
O O7 0.3440(3) 0.76835(19) 0.19304(17) 0.0528(10) Uani d . 1
O O8 0.2850(3) 0.68048(18) 0.16297(19) 0.0537(10) Uani d . 1
O O9 0.3385(2) 0.57569(15) 0.25196(15) 0.0364(8) Uani d . 1
O O10 0.4184(3) 0.49851(16) 0.29149(18) 0.0465(9) Uani d . 1
O O11 0.0666(3) 0.61844(17) 0.1673(2) 0.0595(12) Uani d . 1
O O12 0.1683(2) 0.54461(15) 0.17555(15) 0.0362(8) Uani d . 1
O O13 0.3485(3) 0.46824(17) 0.16781(18) 0.0501(10) Uani d . 1
O O14 0.2391(2) 0.39781(14) 0.16678(15) 0.0356(8) Uani d . 1
O O15 0.1642(3) 0.55402(15) 0.30270(16) 0.0409(8) Uani d . 1
O O16 0.0899(3) 0.63751(16) 0.3154(2) 0.0588(11) Uani d . 1
O O17 0.0931(3) 0.43705(19) 0.24689(18) 0.0520(10) Uani d . 1
O O18 0.0624(3) 0.34538(19) 0.2124(2) 0.0587(11) Uani d . 1

loop_
_atom_site_aniso_label
_atom_site_aniso_U_11
_atom_site_aniso_U_22
_atom_site_aniso_U_33
_atom_site_aniso_U_12
_atom_site_aniso_U_13
_atom_site_aniso_U_23
Eu1 0.03769(14) 0.01972(12) 0.03321(14) -0.00114(9) 0.00260(10) -0.00083(9)
Eu2 0.03426(14) 0.02073(12) 0.03163(13) -0.00024(9) 0.00152(10) -0.00068(9)
Eu3 0.03913(14) 0.02113(12) 0.02940(13) -0.00140(10) 0.00231(10) 0.00088(9)
C1 0.039(3) 0.032(3) 0.033(3) 0.001(2) 0.002(2) 0.001(2)
C2 0.040(3) 0.034(3) 0.037(3) -0.006(2) 0.000(2) 0.001(2)
C3 0.047(3) 0.045(3) 0.053(4) 0.003(3) -0.005(3) -0.006(3)
C4 0.042(3) 0.058(4) 0.058(4) -0.002(3) -0.006(3) -0.003(3)
C5 0.058(4) 0.055(4) 0.035(3) -0.014(3) -0.004(3) 0.001(3)
C6 0.071(4) 0.033(3) 0.048(3) -0.012(3) -0.003(3) -0.006(2)
C7 0.114(7) 0.102(6) 0.046(4) 0.009(5) 0.028(4) -0.015(4)
C8 0.072(5) 0.083(5) 0.062(4) -0.032(4) -0.014(4) -0.012(4)
C9 0.038(3) 0.049(3) 0.045(3) 0.002(3) 0.007(2) 0.014(3)
C10 0.036(3) 0.043(3) 0.036(3) 0.000(2) 0.008(2) 0.005(2)
C11 0.062(4) 0.037(3) 0.058(4) 0.001(3) 0.009(3) -0.005(3)
C12 0.065(4) 0.050(4) 0.085(5) 0.021(3) 0.019(4) 0.005(3)
C13 0.045(3) 0.074(5) 0.062(4) -0.008(3) -0.006(3) 0.000(4)
C14 0.035(3) 0.048(3) 0.059(4) 0.002(2) 0.003(3) -0.006(3)
C15 0.044(3) 0.078(5) 0.058(4) 0.006(3) 0.004(3) 0.017(3)
C16 0.038(3) 0.039(3) 0.043(3) 0.005(2) 0.011(2) -0.001(2)
C17 0.070(4) 0.067(5) 0.066(4) 0.024(4) 0.005(4) -0.022(4)
C18 0.073(5) 0.083(5) 0.078(5) 0.041(4) 0.005(4) -0.001(4)
C19 0.044(3) 0.047(3) 0.070(4) 0.007(3) -0.004(3) -0.002(3)
C20 0.054(4) 0.079(5) 0.078(5) 0.000(4) -0.014(4) -0.003(4)
C21 0.045(3) 0.030(3) 0.037(3) 0.003(2) 0.003(2) 0.000(2)
C22 0.042(3) 0.035(3) 0.035(3) -0.002(2) 0.008(2) -0.003(2)
C23 0.061(4) 0.041(3) 0.048(3) -0.002(3) 0.025(3) 0.000(3)
C24 0.069(4) 0.050(4) 0.062(4) -0.013(3) 0.025(3) 0.007(3)
C25 0.051(4) 0.072(4) 0.043(3) -0.015(3) 0.011(3) 0.004(3)
C26 0.054(4) 0.083(5) 0.073(5) 0.013(4) 0.032(3) 0.007(4)
C27 0.056(4) 0.053(4) 0.066(4) 0.010(3) 0.021(3) 0.004(3)
C28 0.065(5) 0.107(6) 0.072(5) -0.025(4) 0.033(4) 0.002(4)
C29 0.041(3) 0.049(3) 0.038(3) 0.012(3) 0.006(2) 0.004(3)
C30 0.040(3) 0.033(3) 0.036(3) 0.000(2) 0.008(2) 0.000(2)
C31 0.070(4) 0.044(3) 0.051(4) -0.005(3) 0.016(3) -0.007(3)
C32 0.083(5) 0.056(4) 0.076(5) 0.003(4) 0.036(4) 0.015(4)
C33 0.070(4) 0.063(4) 0.051(4) 0.026(4) 0.021(3) 0.006(3)
C34 0.077(5) 0.079(5) 0.042(4) 0.004(4) 0.015(3) -0.018(3)
C35 0.058(4) 0.058(4) 0.052(4) -0.010(3) 0.008(3) -0.016(3)
C36 0.051(3) 0.058(4) 0.046(3) -0.008(3) 0.010(3) -0.006(3)
C37 0.071(4) 0.064(4) 0.039(3) 0.007(3) 0.011(3) -0.004(3)
C38 0.055(4) 0.085(5) 0.049(4) -0.005(4) 0.019(3) -0.003(3)
C39 0.041(3) 0.041(3) 0.034(3) 0.005(2) 0.004(2) 0.005(2)
C40 0.038(3) 0.032(3) 0.037(3) 0.008(2) -0.001(2) -0.001(2)
C41 0.072(4) 0.044(3) 0.032(3) -0.003(3) 0.008(3) -0.003(2)
C42 0.097(5) 0.056(4) 0.037(3) -0.008(4) 0.000(3) -0.011(3)
C43 0.036(3) 0.040(3) 0.030(3) 0.001(2) 0.005(2) -0.001(2)
C44 0.049(3) 0.039(3) 0.048(3) -0.001(2) 0.003(3) 0.004(3)
C45 0.047(3) 0.051(4) 0.066(4) -0.017(3) 0.006(3) 0.001(3)
C46 0.048(4) 0.076(5) 0.049(4) -0.019(3) 0.006(3) 0.001(3)
C47 0.039(3) 0.083(5) 0.069(4) -0.006(3) -0.006(3) 0.003(4)
C48 0.042(3) 0.050(4) 0.058(4) 0.004(3) -0.004(3) 0.008(3)
C49 0.043(3) 0.025(2) 0.039(3) -0.001(2) 0.010(2) 0.003(2)
C50 0.037(3) 0.027(2) 0.032(3) 0.000(2) 0.001(2) 0.002(2)
C51 0.082(4) 0.040(3) 0.036(3) -0.002(3) -0.004(3) 0.002(3)
C52 0.042(3) 0.032(3) 0.032(3) -0.003(2) 0.002(2) 0.002(2)
C53 0.034(3) 0.037(3) 0.034(3) 0.002(2) 0.003(2) -0.005(2)
C54 0.066(4) 0.070(4) 0.029(3) -0.004(3) -0.004(3) 0.004(3)
C55 0.042(3) 0.049(3) 0.045(3) 0.000(3) 0.004(2) 0.019(3)
C56 0.059(4) 0.031(3) 0.059(4) 0.008(3) 0.002(3) 0.010(3)
C57 0.061(4) 0.037(3) 0.040(3) 0.007(3) 0.004(3) 0.003(2)
C58 0.034(3) 0.032(3) 0.034(3) 0.004(2) 0.002(2) -0.002(2)
C59 0.045(3) 0.037(3) 0.026(2) -0.001(2) 0.001(2) 0.001(2)
C60 0.048(3) 0.035(3) 0.038(3) 0.000(2) 0.001(2) 0.000(2)
C61 0.054(4) 0.117(7) 0.113(7) -0.037(5) 0.004(4) 0.012(6)
C62 0.076(5) 0.074(5) 0.063(4) 0.012(4) 0.010(4) 0.036(4)
C63 0.080(4) 0.048(3) 0.040(3) -0.020(3) 0.015(3) 0.000(3)
C64 0.048(3) 0.040(3) 0.025(2) 0.000(2) 0.000(2) -0.001(2)
C65 0.066(4) 0.038(3) 0.047(3) -0.004(3) -0.011(3) -0.006(3)
C66 0.064(4) 0.053(4) 0.038(3) 0.000(3) 0.001(3) -0.009(3)
C67 0.102(6) 0.072(5) 0.026(3) -0.006(4) 0.012(3) 0.000(3)
C68 0.049(4) 0.106(7) 0.069(5) 0.021(4) 0.002(3) 0.024(4)
C69 0.060(5) 0.136(9) 0.131(8) 0.033(5) -0.026(5) 0.010(6)
C70 0.052(4) 0.129(8) 0.121(7) 0.018(5) 0.000(5) 0.038(6)
C71 0.128(8) 0.106(7) 0.064(5) 0.043(6) 0.052(5) 0.020(5)
C72 0.118(7) 0.081(5) 0.040(4) -0.014(5) 0.003(4) -0.024(4)
O1 0.101(3) 0.0233(18) 0.036(2) -0.0015(19) -0.011(2) 0.0008(15)
O2 0.051(2) 0.0318(18) 0.0272(18) 0.0022(16) -0.0034(15) -0.0006(14)
O3 0.050(2) 0.0314(18) 0.0213(16) 0.0030(15) 0.0010(14) 0.0004(14)
O4 0.068(3) 0.0286(19) 0.034(2) -0.0071(17) 0.0054(17) 0.0010(15)
O5 0.049(2) 0.043(2) 0.041(2) -0.0083(17) 0.0111(17) -0.0092(17)
O6 0.0441(19) 0.0182(15) 0.0361(18) -0.0010(14) 0.0065(15) 0.0013(13)
O7 0.053(2) 0.065(3) 0.041(2) 0.003(2) 0.0085(18) -0.012(2)
O8 0.063(3) 0.046(2) 0.055(3) 0.001(2) 0.022(2) 0.0132(19)
O9 0.0337(18) 0.0331(18) 0.041(2) 0.0005(15) -0.0013(15) -0.0053(15)
O10 0.046(2) 0.035(2) 0.057(2) -0.0033(17) -0.0047(18) 0.0074(18)
O11 0.060(3) 0.032(2) 0.080(3) 0.0083(18) -0.023(2) -0.020(2)
O12 0.0405(19) 0.0297(17) 0.0374(19) -0.0014(15) -0.0004(15) 0.0016(15)
O13 0.057(2) 0.051(2) 0.046(2) -0.0154(19) 0.0192(19) -0.0147(19)
O14 0.045(2) 0.0278(18) 0.0341(18) 0.0008(15) 0.0069(15) 0.0048(14)
O15 0.054(2) 0.0317(19) 0.041(2) 0.0070(17) 0.0220(17) 0.0046(15)
O16 0.076(3) 0.028(2) 0.081(3) 0.0099(19) 0.043(2) 0.0059(19)
O17 0.038(2) 0.071(3) 0.047(2) -0.015(2) 0.0040(17) -0.006(2)
O18 0.040(2) 0.049(3) 0.086(3) 0.0065(19) 0.007(2) 0.014(2)

loop_
_atom_type_symbol
_atom_type_description
_atom_type_scat_dispersion_real
_atom_type_scat_dispersion_imag
_atom_type_scat_source
C C 0.0033 0.0016 'International Tables Vol C Tables 4.2.6.8 and 6.1.1.4'
H H 0.0000 0.0000 'International Tables Vol C Tables 4.2.6.8 and 6.1.1.4'
O O 0.0106 0.0060 'International Tables Vol C Tables 4.2.6.8 and 6.1.1.4'
Eu Eu -0.1578 3.6682 'International Tables Vol C Tables 4.2.6.8 and 6.1.1.4'

loop_
_geom_angle_atom_site_label_1
_geom_angle_atom_site_label_2
_geom_angle_atom_site_label_3
_geom_angle_site_symmetry_1
_geom_angle_site_symmetry_3
_geom_angle
O8 Eu1 O9 . . 83.64(13)
O8 Eu1 O6 . . 79.86(13)
O9 Eu1 O6 . . 150.74(11)
O8 Eu1 O2 . . 91.40(14)
O9 Eu1 O2 . . 83.37(11)
O6 Eu1 O2 . . 73.11(11)
O8 Eu1 O11 . . 91.38(16)
O9 Eu1 O11 . . 120.41(12)
O6 Eu1 O11 . . 84.16(12)
O2 Eu1 O11 . . 156.22(12)
O8 Eu1 O16 . . 157.19(13)
O9 Eu1 O16 . . 117.73(13)
O6 Eu1 O16 . . 77.40(12)
O2 Eu1 O16 . . 83.82(14)
O11 Eu1 O16 . . 84.50(16)
O8 Eu1 O15 . . 150.26(13)
O9 Eu1 O15 . . 70.67(12)
O6 Eu1 O15 . . 129.70(11)
O2 Eu1 O15 . . 99.98(12)
O11 Eu1 O15 . . 89.06(14)
O16 Eu1 O15 . . 52.32(12)
O8 Eu1 O12 . . 91.01(13)
O9 Eu1 O12 . . 69.20(11)
O6 Eu1 O12 . . 134.66(11)
O2 Eu1 O12 . . 152.01(11)
O11 Eu1 O12 . . 51.49(11)
O16 Eu1 O12 . . 103.64(12)
O15 Eu1 O12 . . 66.38(11)
O17 Eu2 O12 . . 82.49(13)
O17 Eu2 O4 . 2_545 85.72(14)
O12 Eu2 O4 . 2_545 145.42(12)
O17 Eu2 O15 . . 79.09(14)
O12 Eu2 O15 . . 70.39(12)
O4 Eu2 O15 2_545 . 75.50(12)
O17 Eu2 O13 . . 122.94(13)
O12 Eu2 O13 . . 78.08(13)
O4 Eu2 O13 2_545 . 134.49(14)
O15 Eu2 O13 . . 138.70(12)
O17 Eu2 O10 . . 158.87(13)
O12 Eu2 O10 . . 117.58(12)
O4 Eu2 O10 2_545 . 73.91(13)
O15 Eu2 O10 . . 100.63(13)
O13 Eu2 O10 . . 70.98(13)
O17 Eu2 O9 . . 142.48(13)
O12 Eu2 O9 . . 69.09(11)
O4 Eu2 O9 2_545 . 103.77(11)
O15 Eu2 O9 . . 68.77(11)
O13 Eu2 O9 . . 75.54(12)
O10 Eu2 O9 . . 51.52(11)
O17 Eu2 O3 . 2_545 80.68(13)
O12 Eu2 O3 . 2_545 154.27(10)
O4 Eu2 O3 2_545 2_545 51.95(11)
O15 Eu2 O3 . 2_545 124.62(11)
O13 Eu2 O3 . 2_545 95.01(12)
O10 Eu2 O3 . 2_545 82.33(11)
O9 Eu2 O3 . 2_545 133.67(10)
O17 Eu2 O14 . . 74.37(13)
O12 Eu2 O14 . . 87.96(10)
O4 Eu2 O14 2_545 . 119.83(11)
O15 Eu2 O14 . . 147.68(12)
O13 Eu2 O14 . . 52.01(12)
O10 Eu2 O14 . . 110.79(12)
O9 Eu2 O14 . . 126.36(11)
O3 Eu2 O14 2_545 . 68.83(10)
O17 Eu2 C58 . 2_545 83.60(14)
O12 Eu2 C58 . 2_545 164.41(13)
O4 Eu2 C58 2_545 2_545 25.48(12)
O15 Eu2 C58 . 2_545 100.04(13)
O13 Eu2 C58 . 2_545 115.69(14)
O10 Eu2 C58 . 2_545 75.61(13)
O9 Eu2 C58 . 2_545 119.89(12)
O3 Eu2 C58 2_545 2_545 26.51(12)
O14 Eu2 C58 . 2_545 95.06(12)
O17 Eu2 Eu3 . 2_545 62.01(11)
O12 Eu2 Eu3 . 2_545 117.93(8)
O4 Eu2 Eu3 2_545 2_545 83.88(8)
O15 Eu2 Eu3 . 2_545 137.13(8)
O13 Eu2 Eu3 . 2_545 81.30(9)
O10 Eu2 Eu3 . 2_545 109.24(9)
O9 Eu2 Eu3 . 2_545 153.82(8)
O3 Eu2 Eu3 2_545 2_545 36.39(7)
O14 Eu2 Eu3 . 2_545 36.57(7)
C58 Eu2 Eu3 2_545 2_545 60.44(10)
O18 Eu3 O7 2 . 77.16(15)
O18 Eu3 O3 2 . 97.52(14)
O7 Eu3 O3 . . 80.74(13)
O18 Eu3 O1 2 . 81.90(16)
O7 Eu3 O1 . . 120.18(14)
O3 Eu3 O1 . . 157.95(12)
O18 Eu3 O14 2 2 78.72(13)
O7 Eu3 O14 . 2 142.44(14)
O3 Eu3 O14 . 2 74.37(11)
O1 Eu3 O14 . 2 83.96(11)
O18 Eu3 O5 2 . 152.07(13)
O7 Eu3 O5 . . 128.34(13)
O3 Eu3 O5 . . 78.45(12)
O1 Eu3 O5 . . 91.72(15)
O14 Eu3 O5 2 . 73.56(12)
O18 Eu3 O2 2 . 106.11(13)
O7 Eu3 O2 . . 82.11(13)
O3 Eu3 O2 . . 146.77(11)
O1 Eu3 O2 . . 51.44(11)
O14 Eu3 O2 2 . 132.51(11)
O5 Eu3 O2 . . 90.41(12)
O18 Eu3 O6 2 . 155.92(13)
O7 Eu3 O6 . . 79.13(13)
O3 Eu3 O6 . . 82.71(10)
O1 Eu3 O6 . . 106.76(12)
O14 Eu3 O6 2 . 123.89(11)
O5 Eu3 O6 . . 51.73(11)
O2 Eu3 O6 . . 66.19(10)
O18 Eu3 C9 2 2 17.20(15)
O7 Eu3 C9 . 2 81.23(14)
O3 Eu3 C9 . 2 81.71(13)
O1 Eu3 C9 . 2 94.04(14)
O14 Eu3 C9 2 2 67.84(13)
O5 Eu3 C9 . 2 140.07(13)
O2 Eu3 C9 . 2 123.32(13)
O6 Eu3 C9 . 2 156.62(12)
O18 Eu3 Eu2 2 2 73.90(11)
O7 Eu3 Eu2 . 2 105.52(11)
O3 Eu3 Eu2 . 2 39.45(8)
O1 Eu3 Eu2 . 2 121.18(8)
O14 Eu3 Eu2 2 2 39.50(8)
O5 Eu3 Eu2 . 2 86.64(9)
O2 Eu3 Eu2 . 2 172.01(7)
O6 Eu3 Eu2 . 2 117.03(7)
C9 Eu3 Eu2 2 2 56.91(10)
O11 C1 O12 . . 119.6(5)
O11 C1 C2 . . 120.3(5)
O12 C1 C2 . . 120.1(4)
C3 C2 C60 . . 118.7(5)
C3 C2 C1 . . 119.8(5)
C60 C2 C1 . . 121.5(5)
C4 C3 C2 . . 120.9(5)
C4 C3 H3 . . 119.6
C2 C3 H3 . . 119.6
C3 C4 C5 . . 120.6(6)
C3 C4 H4 . . 119.7
C5 C4 H4 . . 119.7
C6 C5 C4 . . 118.8(5)
C6 C5 C8 . . 120.5(6)
C4 C5 C8 . . 120.7(6)
C5 C6 C60 . . 121.4(5)
C5 C6 H6 . . 119.3
C60 C6 H6 . . 119.3
C37 C7 H7A . . 109.5
C37 C7 H7B . . 109.5
H7A C7 H7B . . 109.5
C37 C7 H7C . . 109.5
H7A C7 H7C . . 109.5
H7B C7 H7C . . 109.5
C5 C8 H8A . . 109.5
C5 C8 H8B . . 109.5
H8A C8 H8B . . 109.5
C5 C8 H8C . . 109.5
H8A C8 H8C . . 109.5
H8B C8 H8C . . 109.5
O18 C9 O17 . . 122.9(5)
O18 C9 C10 . . 118.1(5)
O17 C9 C10 . . 118.9(5)
O18 C9 Eu3 . 2_545 33.3(3)
O17 C9 Eu3 . 2_545 89.7(3)
C10 C9 Eu3 . 2_545 151.3(4)
C14 C10 C11 . . 119.8(5)
C14 C10 C9 . . 119.5(5)
C11 C10 C9 . . 120.6(5)
C10 C11 C12 . . 118.2(6)
C10 C11 H11 . . 120.9
C12 C11 H11 . . 120.9
C15 C12 C11 . . 122.5(6)
C15 C12 H12 . . 118.8
C11 C12 H12 . . 118.8
C15 C13 C14 . . 121.3(6)
C15 C13 H13 . . 119.4
C14 C13 H13 . . 119.4
C13 C14 C10 . . 120.1(6)
C13 C14 H14 . . 119.9
C10 C14 H14 . . 119.9
C12 C15 C13 . . 118.1(6)
C12 C15 C70 . . 121.0(7)
C13 C15 C70 . . 120.9(7)
C17 C16 C19 . . 119.0(5)
C17 C16 C49 . . 119.0(5)
C19 C16 C49 . . 121.9(5)
C16 C17 C18 . . 120.7(7)
C16 C17 H17 . . 119.6
C18 C17 H17 . . 119.6
C17 C18 C68 . . 120.8(7)
C17 C18 H18 . . 119.6
C68 C18 H18 . . 119.6
C20 C19 C16 . . 119.8(6)
C20 C19 H19 . . 120.1
C16 C19 H19 . . 120.1
C19 C20 C68 . . 121.9(7)
C19 C20 H20 . . 119.1
C68 C20 H20 . . 119.1
O16 C21 O15 . . 118.8(5)
O16 C21 C22 . . 121.9(5)
O15 C21 C22 . . 119.3(4)
C23 C22 C27 . . 118.5(5)
C23 C22 C21 . . 122.0(5)
C27 C22 C21 . . 119.6(5)
C22 C23 C24 . . 120.9(6)
C22 C23 H23 . . 119.6
C24 C23 H23 . . 119.6
C23 C24 C25 . . 120.6(6)
C23 C24 H24 . . 119.7
C25 C24 H24 . . 119.7
C26 C25 C24 . . 118.3(6)
C26 C25 C28 . . 121.5(7)
C24 C25 C28 . . 120.2(7)
C27 C26 C25 . . 121.5(6)
C27 C26 H26 . . 119.2
C25 C26 H26 . . 119.2
C26 C27 C22 . . 120.2(6)
C26 C27 H27 . . 119.9
C22 C27 H27 . . 119.9
C25 C28 H28A . . 109.5
C25 C28 H28B . . 109.5
H28A C28 H28B . . 109.5
C25 C28 H28C . . 109.5
H28A C28 H28C . . 109.5
H28B C28 H28C . . 109.5
O7 C29 O8 . . 123.1(5)
O7 C29 C30 . . 119.5(5)
O8 C29 C30 . . 117.4(5)
C35 C30 C31 . . 118.5(5)
C35 C30 C29 . . 120.4(5)
C31 C30 C29 . . 121.1(5)
C30 C31 C32 . . 120.4(6)
C30 C31 H31 . . 119.8
C32 C31 H31 . . 119.8
C33 C32 C31 . . 120.9(7)
C33 C32 H32 . . 119.6
C31 C32 H32 . . 119.6
C34 C33 C32 . . 117.9(6)
C34 C33 C71 . . 120.8(7)
C32 C33 C71 . . 121.4(7)
C33 C34 C35 . . 122.0(6)
C33 C34 H34 . . 119.0
C35 C34 H34 . . 119.0
C30 C35 C34 . . 120.4(6)
C30 C35 H35 . . 119.8
C34 C35 H35 . . 119.8
C39 C36 C38 . . 119.9(6)
C39 C36 H36 . . 120.0
C38 C36 H36 . . 120.0
C38 C37 C42 . . 117.3(6)
C38 C37 C7 . . 120.9(7)
C42 C37 C7 . . 121.8(6)
C37 C38 C36 . . 121.8(6)
C37 C38 H38 . . 119.1
C36 C38 H38 . . 119.1
C36 C39 C41 . . 119.1(5)
C36 C39 C40 . . 118.8(5)
C41 C39 C40 . . 122.1(5)
O13 C40 O14 . . 119.4(5)
O13 C40 C39 . . 120.1(5)
O14 C40 C39 . . 120.5(4)
C39 C41 C42 . . 119.5(6)
C39 C41 H41 . . 120.3
C42 C41 H41 . . 120.3
C37 C42 C41 . . 122.4(6)
C37 C42 H42 . . 118.8
C41 C42 H42 . . 118.8
C44 C43 C48 . . 117.4(5)
C44 C43 C53 . . 122.7(5)
C48 C43 C53 . . 119.9(5)
C45 C44 C43 . . 121.5(5)
C45 C44 H44 . . 119.2
C43 C44 H44 . . 119.2
C44 C45 C46 . . 121.2(6)
C44 C45 H45 . . 119.4
C46 C45 H45 . . 119.4
C45 C46 C47 . . 118.1(6)
C45 C46 C61 . . 121.7(7)
C47 C46 C61 . . 120.2(6)
C48 C47 C46 . . 121.2(6)
C48 C47 H47 . . 119.4
C46 C47 H47 . . 119.4
C47 C48 C43 . . 120.6(6)
C47 C48 H48 . . 119.7
C43 C48 H48 . . 119.7
O5 C49 O6 . . 119.1(5)
O5 C49 C16 . . 121.4(5)
O6 C49 C16 . . 119.3(4)
O1 C50 O2 . . 118.2(4)
O1 C50 C52 . . 120.6(4)
O2 C50 C52 . . 121.2(4)
C54 C51 C52 . . 121.2(5)
C54 C51 H51 . . 119.4
C52 C51 H51 . . 119.4
C57 C52 C51 . . 117.5(5)
C57 C52 C50 . . 122.1(5)
C51 C52 C50 . . 120.3(5)
O10 C53 O9 . . 119.6(4)
O10 C53 C43 . . 121.6(4)
O9 C53 C43 . . 118.8(4)
C51 C54 C55 . . 121.2(5)
C51 C54 H54 . . 119.4
C55 C54 H54 . . 119.4
C56 C55 C54 . . 117.6(5)
C56 C55 C62 . . 122.4(6)
C54 C55 C62 . . 119.9(6)
C57 C56 C55 . . 121.5(5)
C57 C56 H56 . . 119.2
C55 C56 H56 . . 119.2
C56 C57 C52 . . 120.8(5)
C56 C57 H57 . . 119.6
C52 C57 H57 . . 119.6
O4 C58 O3 . . 119.5(4)
O4 C58 C59 . . 119.4(4)
O3 C58 C59 . . 121.0(4)
O4 C58 Eu2 . 2 56.6(2)
O3 C58 Eu2 . 2 63.1(2)
C59 C58 Eu2 . 2 174.0(3)
C63 C59 C64 . . 118.7(5)
C63 C59 C58 . . 119.8(5)
C64 C59 C58 . . 121.5(4)
C6 C60 C2 . . 119.6(5)
C6 C60 H60 . . 120.2
C2 C60 H60 . . 120.2
C46 C61 H61A . . 109.5
C46 C61 H61B . . 109.5
H61A C61 H61B . . 109.5
C46 C61 H61C . . 109.5
H61A C61 H61C . . 109.5
H61B C61 H61C . . 109.5
C55 C62 H62A . . 109.5
C55 C62 H62B . . 109.5
H62A C62 H62B . . 109.5
C55 C62 H62C . . 109.5
H62A C62 H62C . . 109.5
H62B C62 H62C . . 109.5
C59 C63 C67 . . 120.5(6)
C59 C63 H63 . . 119.7
C67 C63 H63 . . 119.7
C59 C64 C65 . . 120.5(5)
C59 C64 H64 . . 119.7
C65 C64 H64 . . 119.7
C66 C65 C64 . . 120.7(6)
C66 C65 H65 . . 119.7
C64 C65 H65 . . 119.7
C67 C66 C65 . . 118.6(5)
C67 C66 C72 . . 120.6(6)
C65 C66 C72 . . 120.8(6)
C66 C67 C63 . . 120.9(6)
C66 C67 H67 . . 119.6
C63 C67 H67 . . 119.6
C20 C68 C18 . . 117.8(6)
C20 C68 C69 . . 121.3(8)
C18 C68 C69 . . 120.9(8)
C68 C69 H69A . . 109.5
C68 C69 H69B . . 109.5
H69A C69 H69B . . 109.5
C68 C69 H69C . . 109.5
H69A C69 H69C . . 109.5
H69B C69 H69C . . 109.5
C15 C70 H70A . . 109.5
C15 C70 H70B . . 109.5
H70A C70 H70B . . 109.5
C15 C70 H70C . . 109.5
H70A C70 H70C . . 109.5
H70B C70 H70C . . 109.5
C33 C71 H71A . . 109.5
C33 C71 H71B . . 109.5
H71A C71 H71B . . 109.5
C33 C71 H71C . . 109.5
H71A C71 H71C . . 109.5
H71B C71 H71C . . 109.5
C66 C72 H72A . . 109.5
C66 C72 H72B . . 109.5
H72A C72 H72B . . 109.5
C66 C72 H72C . . 109.5
H72A C72 H72C . . 109.5
H72B C72 H72C . . 109.5
C50 O1 Eu3 . . 100.0(3)
C50 O2 Eu1 . . 155.5(3)
C50 O2 Eu3 . . 90.3(3)
Eu1 O2 Eu3 . . 105.58(11)
C58 O3 Eu3 . . 146.0(3)
C58 O3 Eu2 . 2 90.4(3)
Eu3 O3 Eu2 . 2 104.16(11)
C58 O4 Eu2 . 2 97.9(3)
C49 O5 Eu3 . . 96.1(3)
C49 O6 Eu1 . . 146.2(3)
C49 O6 Eu3 . . 87.0(3)
Eu1 O6 Eu3 . . 105.25(12)
C29 O7 Eu3 . . 142.1(4)
C29 O8 Eu1 . . 137.3(4)
C53 O9 Eu1 . . 160.7(3)
C53 O9 Eu2 . . 91.9(3)
Eu1 O9 Eu2 . . 99.29(12)
C53 O10 Eu2 . . 96.5(3)
C1 O11 Eu1 . . 99.8(3)
C1 O12 Eu2 . . 145.1(3)
C1 O12 Eu1 . . 89.0(3)
Eu2 O12 Eu1 . . 96.48(11)
C40 O13 Eu2 . . 97.7(3)
C40 O14 Eu3 . 2_545 140.0(3)
C40 O14 Eu2 . . 90.1(3)
Eu3 O14 Eu2 2_545 . 103.94(12)
C21 O15 Eu2 . . 162.4(3)
C21 O15 Eu1 . . 91.9(3)
Eu2 O15 Eu1 . . 98.80(12)
C21 O16 Eu1 . . 96.4(3)
C9 O17 Eu2 . . 146.8(4)
C9 O18 Eu3 . 2_545 129.5(4)

loop_
_geom_bond_atom_site_label_1
_geom_bond_atom_site_label_2
_geom_bond_site_symmetry_2
_geom_bond_distance
Eu1 O8 . 2.280(4)
Eu1 O9 . 2.354(3)
Eu1 O6 . 2.371(3)
Eu1 O2 . 2.375(3)
Eu1 O11 . 2.387(4)
Eu1 O16 . 2.429(4)
Eu1 O15 . 2.499(3)
Eu1 O12 . 2.593(3)
Eu2 O17 . 2.314(4)
Eu2 O12 . 2.415(3)
Eu2 O4 2_545 2.420(3)
Eu2 O15 . 2.424(3)
Eu2 O13 . 2.426(4)
Eu2 O10 . 2.473(4)
Eu2 O9 . 2.548(3)
Eu2 O3 2_545 2.561(3)
Eu2 O14 . 2.561(3)
Eu2 C58 2_545 2.871(5)
Eu2 Eu3 2_545 3.9074(3)
Eu3 O18 2 2.309(4)
Eu3 O7 . 2.320(4)
Eu3 O3 . 2.391(3)
Eu3 O1 . 2.397(3)
Eu3 O14 2 2.398(3)
Eu3 O5 . 2.417(4)
Eu3 O2 . 2.582(3)
Eu3 O6 . 2.596(3)
Eu3 C9 2 3.247(6)
Eu3 Eu2 2 3.9074(3)
C1 O11 . 1.237(6)
C1 O12 . 1.275(6)
C1 C2 . 1.479(7)
C2 C3 . 1.380(7)
C2 C60 . 1.397(7)
C3 C4 . 1.376(8)
C3 H3 . 0.9300
C4 C5 . 1.380(8)
C4 H4 . 0.9300
C5 C6 . 1.376(9)
C5 C8 . 1.516(8)
C6 C60 . 1.378(7)
C6 H6 . 0.9300
C7 C37 . 1.522(9)
C7 H7A . 0.9600
C7 H7B . 0.9600
C7 H7C . 0.9600
C8 H8A . 0.9600
C8 H8B . 0.9600
C8 H8C . 0.9600
C9 O18 . 1.245(7)
C9 O17 . 1.281(7)
C9 C10 . 1.481(7)
C9 Eu3 2_545 3.247(6)
C10 C14 . 1.383(7)
C10 C11 . 1.388(7)
C11 C12 . 1.395(9)
C11 H11 . 0.9300
C12 C15 . 1.365(10)
C12 H12 . 0.9300
C13 C15 . 1.375(9)
C13 C14 . 1.376(8)
C13 H13 . 0.9300
C14 H14 . 0.9300
C15 C70 . 1.526(9)
C16 C17 . 1.369(8)
C16 C19 . 1.376(8)
C16 C49 . 1.472(7)
C17 C18 . 1.374(10)
C17 H17 . 0.9300
C18 C68 . 1.376(11)
C18 H18 . 0.9300
C19 C20 . 1.368(8)
C19 H19 . 0.9300
C20 C68 . 1.373(10)
C20 H20 . 0.9300
C21 O16 . 1.241(6)
C21 O15 . 1.284(6)
C21 C22 . 1.473(7)
C22 C23 . 1.375(7)
C22 C27 . 1.390(8)
C23 C24 . 1.378(8)
C23 H23 . 0.9300
C24 C25 . 1.381(9)
C24 H24 . 0.9300
C25 C26 . 1.373(10)
C25 C28 . 1.510(8)
C26 C27 . 1.368(9)
C26 H26 . 0.9300
C27 H27 . 0.9300
C28 H28A . 0.9600
C28 H28B . 0.9600
C28 H28C . 0.9600
C29 O7 . 1.250(7)
C29 O8 . 1.263(7)
C29 C30 . 1.490(7)
C30 C35 . 1.370(7)
C30 C31 . 1.382(8)
C31 C32 . 1.388(9)
C31 H31 . 0.9300
C32 C33 . 1.371(9)
C32 H32 . 0.9300
C33 C34 . 1.368(10)
C33 C71 . 1.511(9)
C34 C35 . 1.373(9)
C34 H34 . 0.9300
C35 H35 . 0.9300
C36 C39 . 1.371(8)
C36 C38 . 1.391(8)
C36 H36 . 0.9300
C37 C38 . 1.365(9)
C37 C42 . 1.364(9)
C38 H38 . 0.9300
C39 C41 . 1.378(7)
C39 C40 . 1.488(7)
C40 O13 . 1.244(6)
C40 O14 . 1.292(6)
C41 C42 . 1.385(8)
C41 H41 . 0.9300
C42 H42 . 0.9300
C43 C44 . 1.383(7)
C43 C48 . 1.396(7)
C43 C53 . 1.474(7)
C44 C45 . 1.368(8)
C44 H44 . 0.9300
C45 C46 . 1.369(9)
C45 H45 . 0.9300
C46 C47 . 1.387(9)
C46 C61 . 1.517(9)
C47 C48 . 1.369(8)
C47 H47 . 0.9300
C48 H48 . 0.9300
C49 O5 . 1.251(6)
C49 O6 . 1.293(6)
C50 O1 . 1.247(6)
C50 O2 . 1.278(5)
C50 C52 . 1.471(7)
C51 C54 . 1.367(8)
C51 C52 . 1.389(7)
C51 H51 . 0.9300
C52 C57 . 1.381(7)
C53 O10 . 1.241(6)
C53 O9 . 1.285(6)
C54 C55 . 1.380(8)
C54 H54 . 0.9300
C55 C56 . 1.378(8)
C55 C62 . 1.512(7)
C56 C57 . 1.373(7)
C56 H56 . 0.9300
C57 H57 . 0.9300
C58 O4 . 1.247(6)
C58 O3 . 1.282(5)
C58 C59 . 1.484(6)
C58 Eu2 2 2.871(5)
C59 C63 . 1.375(7)
C59 C64 . 1.379(7)
C60 H60 . 0.9300
C61 H61A . 0.9600
C61 H61B . 0.9600
C61 H61C . 0.9600
C62 H62A . 0.9600
C62 H62B . 0.9600
C62 H62C . 0.9600
C63 C67 . 1.380(8)
C63 H63 . 0.9300
C64 C65 . 1.383(7)
C64 H64 . 0.9300
C65 C66 . 1.375(8)
C65 H65 . 0.9300
C66 C67 . 1.374(9)
C66 C72 . 1.533(8)
C67 H67 . 0.9300
C68 C69 . 1.526(9)
C69 H69A . 0.9600
C69 H69B . 0.9600
C69 H69C . 0.9600
C70 H70A . 0.9600
C70 H70B . 0.9600
C70 H70C . 0.9600
C71 H71A . 0.9600
C71 H71B . 0.9600
C71 H71C . 0.9600
C72 H72A . 0.9600
C72 H72B . 0.9600
C72 H72C . 0.9600
O3 Eu2 2 2.561(3)
O4 Eu2 2 2.420(3)
O14 Eu3 2_545 2.398(3)
O18 Eu3 2_545 2.309(4)
